data_4087428
loop_
_publ_author_name
'Fern\'andez-Cestau, Julio'
'Gim\'enez, Nora'
'Lalinde, Elena'
'Monta\~no, Patricia'
'Moreno, M. Teresa'
'S\'anchez, Sergio'

_publ_section_title
;
 Synthesis, Characterization, and Properties of Doubly Alkynyl Bridging
 Dinuclear Cyclometalated Iridium(III) Complexes
;
_journal_issue 9
_journal_name_full Organometallics
_journal_page_first 1766
_journal_paper_doi 10.1021/acs.organomet.5b00111
_journal_volume 34
_journal_year 2015
_chemical_formula_sum 'C56 H50 Ir2 N4'
_chemical_formula_weight 1214.62
_chemical_name_common pms193
_space_group_crystal_system triclinic
_space_group_IT_number 2
_space_group_name_Hall '-P 1'
_space_group_name_H-M_alt 'P -1'
_atom_sites_solution_hydrogens mixed
_audit_creation_date 2014-01-15T17:35:20-00:00
_audit_creation_method 'WinGX routine CIF_UPDATE'
_cell_angle_alpha 86.160(2)
_cell_angle_beta 89.497(2)
_cell_angle_gamma 85.358(3)
_cell_formula_units_Z 1
_cell_length_a 8.7163(4)
_cell_length_b 9.9747(5)
_cell_length_c 13.0686(6)
_cell_measurement_reflns_used 2498
_cell_measurement_temperature 173(2)
_cell_volume 1129.94(9)
_computing_cell_refinement 'HKL Scalepack (Otwinowski & Minor 1997)'
_computing_data_collection 'Collect (Bruker AXS BV, 1997-2004)'
_computing_data_reduction 'HKL Denzo and Scalepack (Otwinowski & Minor 1997)'
_computing_structure_refinement 'SHELXL-2013 (Sheldrick, 2013)'
_diffrn_ambient_temperature 173(2)
_diffrn_detector_area_resol_mean 9
_diffrn_measured_fraction_theta_full 0.996
_diffrn_measured_fraction_theta_max 0.995
_diffrn_measurement_device '95mm CCD camera on \k-goniostat'
_diffrn_measurement_device_type KappaCCD
_diffrn_measurement_method CCD
_diffrn_orient_matrix_type 'by Bruker AXS Collect from scalepack cell'
_diffrn_orient_matrix_UB_11 -0.0083511
_diffrn_orient_matrix_UB_12 0.065063
_diffrn_orient_matrix_UB_13 0.0551495
_diffrn_orient_matrix_UB_21 -0.1098847
_diffrn_orient_matrix_UB_22 0.025533
_diffrn_orient_matrix_UB_23 -0.0189843
_diffrn_orient_matrix_UB_31 -0.0332409
_diffrn_orient_matrix_UB_32 -0.0726418
_diffrn_orient_matrix_UB_33 0.0497973
_diffrn_radiation_monochromator 'horizonally mounted graphite crystal'
_diffrn_radiation_type MoK\a
_diffrn_radiation_wavelength 0.71073
_diffrn_reflns_av_R_equivalents 0.0448
_diffrn_reflns_Laue_measured_fraction_full 0.996
_diffrn_reflns_Laue_measured_fraction_max 0.995
_diffrn_reflns_limit_h_max 10
_diffrn_reflns_limit_h_min -10
_diffrn_reflns_limit_k_max 12
_diffrn_reflns_limit_k_min -12
_diffrn_reflns_limit_l_max 16
_diffrn_reflns_limit_l_min -16
_diffrn_reflns_number 16135
_diffrn_reflns_point_group_measured_fraction_full 0.996
_diffrn_reflns_point_group_measured_fraction_max 0.995
_diffrn_reflns_theta_full 25.242
_diffrn_reflns_theta_max 26.371
_diffrn_reflns_theta_min 3.125
_exptl_absorpt_coefficient_mu 6.102
_exptl_absorpt_correction_T_max 0.6513
_exptl_absorpt_correction_T_min 0.5544
_exptl_absorpt_correction_type multi-scan
_exptl_absorpt_process_details
;
        [c.f. r.h. blessing, acta cryst. (1995), a51, 33-38]
;
_exptl_crystal_colour yellow
_exptl_crystal_density_diffrn 1.785
_exptl_crystal_density_method 'not measured'
_exptl_crystal_description block
_exptl_crystal_F_000 586
_exptl_crystal_size_max 0.1
_exptl_crystal_size_mid 0.1
_exptl_crystal_size_min 0.05
_refine_diff_density_max 3.016
_refine_diff_density_min -1.303
_refine_diff_density_rms 0.141
_refine_ls_extinction_method none
_refine_ls_goodness_of_fit_ref 1.073
_refine_ls_hydrogen_treatment mixed
_refine_ls_matrix_type full
_refine_ls_number_parameters 288
_refine_ls_number_reflns 4602
_refine_ls_number_restraints 0
_refine_ls_restrained_S_all 1.073
_refine_ls_R_factor_all 0.0341
_refine_ls_R_factor_gt 0.0304
_refine_ls_shift/su_max 0.002
_refine_ls_shift/su_mean 0
_refine_ls_structure_factor_coef Fsqd
_refine_ls_weighting_details 'w=1/[\s^2^(Fo^2^)+(0.0404P)^2^+3.6431P] where P=(Fo^2^+2Fc^2^)/3'
_refine_ls_weighting_scheme calc
_refine_ls_wR_factor_gt 0.0785
_refine_ls_wR_factor_ref 0.0805
_reflns_number_gt 4261
_reflns_number_total 4602
_reflns_threshold_expression 'I > 2\s(I)'
_cod_data_source_file om5b00111_si_002.cif
_cod_data_source_block 6.1,5CH2Cl2
_cod_database_code 4087428
_shelx_estimated_absorpt_t_min 0.581
_shelx_estimated_absorpt_t_max 0.75

loop_
_space_group_symop_operation_xyz
'x, y, z'
'-x, -y, -z'

loop_
_atom_site_label
_atom_site_type_symbol
_atom_site_fract_x
_atom_site_fract_y
_atom_site_fract_z
_atom_site_U_iso_or_equiv
_atom_site_adp_type
_atom_site_occupancy
_atom_site_calc_flag
Ir1 Ir 0.81689(2) 0.36879(2) 0.88070(2) 0.02345(8) Uani 1 d
C1 C 1.0018(7) 0.5320(6) 0.7290(5) 0.0353(12) Uani 1 d
H1 H 1.0843 0.5113 0.7759 0.042 Uiso 1 calc
C2 C 1.0261(7) 0.6116(6) 0.6423(5) 0.0398(13) Uani 1 d
H2 H 1.1243 0.644 0.6288 0.048 Uiso 1 calc
C3 C 0.9071(8) 0.6441(7) 0.5749(5) 0.0476(16) Uani 1 d
H3 H 0.9216 0.7007 0.5148 0.057 Uiso 1 calc
C4 C 0.7669(8) 0.5942(6) 0.5948(5) 0.0423(14) Uani 1 d
H4 H 0.6839 0.6164 0.5484 0.051 Uiso 1 calc
C5 C 0.7461(6) 0.5107(5) 0.6833(4) 0.0320(11) Uani 1 d
C6 C 0.6060(6) 0.4475(6) 0.7132(4) 0.0319(11) Uani 1 d
C7 C 0.4755(7) 0.4543(7) 0.6525(5) 0.0410(14) Uani 1 d
H7 H 0.4715 0.5082 0.5896 0.049 Uiso 1 calc
C8 C 0.3523(7) 0.3838(7) 0.6826(5) 0.0433(15) Uani 1 d
H8 H 0.2641 0.3873 0.6399 0.052 Uiso 1 calc
C9 C 0.3564(6) 0.3069(6) 0.7759(4) 0.0375(13) Uani 1 d
H9 H 0.2709 0.2585 0.7971 0.045 Uiso 1 calc
C10 C 0.4859(6) 0.3013(6) 0.8375(4) 0.0318(11) Uani 1 d
H10 H 0.4871 0.2491 0.9011 0.038 Uiso 1 calc
C11 C 0.6146(6) 0.3701(5) 0.8090(4) 0.0261(10) Uani 1 d
C12 C 0.6827(7) 0.2880(7) 1.0891(4) 0.0396(13) Uani 1 d
H12 H 0.6738 0.3818 1.099 0.048 Uiso 1 calc
C13 C 0.6263(9) 0.2014(9) 1.1638(6) 0.060(2) Uani 1 d
H13 H 0.5783 0.2345 1.2237 0.072 Uiso 1 calc
C14 C 0.6412(11) 0.0646(9) 1.1496(7) 0.075(3) Uani 1 d
H14 H 0.602 0.0027 1.1996 0.09 Uiso 1 calc
C15 C 0.7125(10) 0.0188(8) 1.0636(6) 0.063(2) Uani 1 d
H15 H 0.724 -0.0751 1.0542 0.075 Uiso 1 calc
C16 C 0.7688(7) 0.1107(6) 0.9890(5) 0.0415(14) Uani 1 d
C17 C 0.8471(7) 0.0748(6) 0.8948(5) 0.0411(14) Uani 1 d
C18 C 0.8886(10) -0.0577(7) 0.8697(7) 0.061(2) Uani 1 d
H18 H 0.8632 -0.1308 0.9154 0.074 Uiso 1 calc
C19 C 0.9648(11) -0.0834(8) 0.7810(7) 0.073(2) Uani 1 d
H19 H 0.9903 -0.1739 0.7646 0.087 Uiso 1 calc
C20 C 1.0054(9) 0.0224(8) 0.7139(6) 0.0586(19) Uani 1 d
H20 H 1.0611 0.0052 0.6528 0.07 Uiso 1 calc
C21 C 0.9623(7) 0.1548(6) 0.7387(5) 0.0412(14) Uani 1 d
H21 H 0.9875 0.227 0.6922 0.049 Uiso 1 calc
C22 C 0.8850(6) 0.1846(5) 0.8275(4) 0.0324(12) Uani 1 d
C23 C 1.1414(6) 0.3943(5) 0.9957(4) 0.0253(10) Uani 1 d
C24 C 0.7374(6) 0.5636(5) 0.9443(4) 0.0281(11) Uani 1 d
N1 N 0.8658(5) 0.4814(4) 0.7510(3) 0.0281(9) Uani 1 d
N2 N 0.7498(5) 0.2458(5) 1.0028(4) 0.0313(10) Uani 1 d
N3 N 1.0359(5) 0.3735(4) 0.9495(3) 0.0260(9) Uani 1 d
C25 C 0.3811(14) 0.9044(15) 0.3888(10) 0.088(4) Uani 0.75 d
H25A H 0.4928 0.878 0.3849 0.105 Uiso 0.75 calc
H25B H 0.333 0.8807 0.3248 0.105 Uiso 0.75 calc
Cl1 Cl 0.3541(5) 1.0670(4) 0.3989(4) 0.1107(14) Uani 0.75 d
Cl2 Cl 0.2973(5) 0.8111(4) 0.4994(3) 0.0962(11) Uani 0.75 d
H24A H 0.626(7) 0.565(6) 0.981(5) 0.037(16) Uiso 1 d
H24B H 0.714(8) 0.624(7) 0.896(5) 0.046(19) Uiso 1 d

loop_
_atom_site_aniso_label
_atom_site_aniso_U_11
_atom_site_aniso_U_22
_atom_site_aniso_U_33
_atom_site_aniso_U_23
_atom_site_aniso_U_13
_atom_site_aniso_U_12
Ir1 0.02522(12) 0.02226(11) 0.02332(11) -0.00271(7) -0.00440(7) -0.00320(7)
C1 0.035(3) 0.031(3) 0.040(3) -0.004(2) 0.002(2) -0.006(2)
C2 0.045(3) 0.036(3) 0.039(3) 0.001(3) 0.004(3) -0.010(3)
C3 0.064(4) 0.041(3) 0.037(3) 0.010(3) 0.002(3) -0.009(3)
C4 0.049(4) 0.044(3) 0.032(3) 0.006(3) -0.006(3) -0.003(3)
C5 0.040(3) 0.028(3) 0.028(3) -0.004(2) -0.004(2) -0.001(2)
C6 0.036(3) 0.031(3) 0.028(3) -0.003(2) -0.002(2) 0.000(2)
C7 0.037(3) 0.054(4) 0.030(3) 0.005(3) -0.003(2) 0.003(3)
C8 0.027(3) 0.069(4) 0.035(3) -0.010(3) -0.009(2) 0.001(3)
C9 0.024(3) 0.054(4) 0.035(3) -0.009(3) -0.001(2) -0.005(2)
C10 0.029(3) 0.038(3) 0.029(3) -0.005(2) -0.001(2) -0.003(2)
C11 0.027(2) 0.028(3) 0.023(2) -0.010(2) -0.002(2) 0.000(2)
C12 0.036(3) 0.050(4) 0.032(3) 0.003(3) -0.004(2) -0.004(3)
C13 0.051(4) 0.082(6) 0.044(4) 0.017(4) 0.008(3) -0.006(4)
C14 0.088(6) 0.069(6) 0.063(5) 0.032(4) 0.008(5) -0.015(5)
C15 0.079(5) 0.043(4) 0.065(5) 0.016(4) 0.001(4) -0.019(4)
C16 0.043(3) 0.034(3) 0.046(4) 0.007(3) -0.011(3) -0.008(3)
C17 0.049(3) 0.024(3) 0.051(4) -0.005(3) -0.017(3) -0.002(2)
C18 0.084(5) 0.027(3) 0.073(5) -0.003(3) -0.019(4) -0.001(3)
C19 0.094(6) 0.040(4) 0.085(6) -0.028(4) -0.013(5) 0.013(4)
C20 0.061(4) 0.052(4) 0.064(5) -0.027(4) -0.006(4) 0.012(3)
C21 0.040(3) 0.038(3) 0.046(4) -0.015(3) -0.002(3) -0.001(3)
C22 0.031(3) 0.026(3) 0.041(3) -0.009(2) -0.012(2) 0.002(2)
C23 0.031(3) 0.020(2) 0.025(2) 0.0005(19) 0.001(2) -0.001(2)
C24 0.026(3) 0.026(3) 0.032(3) -0.005(2) -0.004(2) 0.003(2)
N1 0.033(2) 0.024(2) 0.027(2) -0.0028(17) 0.0002(18) -0.0014(17)
N2 0.031(2) 0.032(2) 0.030(2) 0.0049(19) -0.0079(19) -0.0053(19)
N3 0.026(2) 0.023(2) 0.029(2) -0.0047(17) -0.0041(18) -0.0008(16)
C25 0.058(7) 0.136(12) 0.074(8) -0.052(8) -0.009(6) 0.002(7)
Cl1 0.103(3) 0.077(2) 0.151(4) 0.007(2) -0.052(3) -0.008(2)
Cl2 0.108(3) 0.108(3) 0.076(2) 0.0084(19) 0.0200(19) -0.040(2)

loop_
_atom_type_symbol
_atom_type_description
_atom_type_scat_dispersion_real
_atom_type_scat_dispersion_imag
_atom_type_scat_source
C C 0.0033 0.0016 'International Tables Vol C Tables 4.2.6.8 and 6.1.1.4'
H H 0 0 'International Tables Vol C Tables 4.2.6.8 and 6.1.1.4'
N N 0.0061 0.0033 'International Tables Vol C Tables 4.2.6.8 and 6.1.1.4'
Ir Ir -1.4442 7.9887 'International Tables Vol C Tables 4.2.6.8 and 6.1.1.4'
Cl Cl 0.1484 0.1585 'International Tables Vol C Tables 4.2.6.8 and 6.1.1.4'

loop_
_geom_angle_atom_site_label_1
_geom_angle_atom_site_label_2
_geom_angle_atom_site_label_3
_geom_angle
_geom_angle_site_symmetry_1
_geom_angle_site_symmetry_3
C11 Ir1 N1 80.9(2) . .
C11 Ir1 C22 90.5(2) . .
N1 Ir1 C22 96.9(2) . .
C11 Ir1 N2 93.42(19) . .
N1 Ir1 N2 173.77(17) . .
C22 Ir1 N2 80.5(2) . .
C11 Ir1 N3 176.86(18) . .
N1 Ir1 N3 95.94(17) . .
C22 Ir1 N3 89.73(18) . .
N2 Ir1 N3 89.70(17) . .
C11 Ir1 C24 89.18(19) . .
N1 Ir1 C24 85.7(2) . .
C22 Ir1 C24 177.3(2) . .
N2 Ir1 C24 96.9(2) . .
N3 Ir1 C24 90.70(18) . .
N1 C1 C2 122.9(6) . .
N1 C1 H1 118.6 . .
C2 C1 H1 118.6 . .
C1 C2 C3 119.2(6) . .
C1 C2 H2 120.4 . .
C3 C2 H2 120.4 . .
C2 C3 C4 119.6(6) . .
C2 C3 H3 120.2 . .
C4 C3 H3 120.2 . .
C3 C4 C5 120.0(6) . .
C3 C4 H4 120 . .
C5 C4 H4 120 . .
N1 C5 C4 119.6(5) . .
N1 C5 C6 114.1(5) . .
C4 C5 C6 126.3(5) . .
C7 C6 C11 121.3(5) . .
C7 C6 C5 123.8(5) . .
C11 C6 C5 114.8(5) . .
C8 C7 C6 120.4(6) . .
C8 C7 H7 119.8 . .
C6 C7 H7 119.8 . .
C7 C8 C9 120.0(5) . .
C7 C8 H8 120 . .
C9 C8 H8 120 . .
C10 C9 C8 119.8(5) . .
C10 C9 H9 120.1 . .
C8 C9 H9 120.1 . .
C9 C10 C11 122.0(5) . .
C9 C10 H10 119 . .
C11 C10 H10 119 . .
C10 C11 C6 116.5(5) . .
C10 C11 Ir1 129.1(4) . .
C6 C11 Ir1 114.3(4) . .
N2 C12 C13 122.9(7) . .
N2 C12 H12 118.6 . .
C13 C12 H12 118.6 . .
C12 C13 C14 118.3(7) . .
C12 C13 H13 120.8 . .
C14 C13 H13 120.8 . .
C15 C14 C13 119.9(7) . .
C15 C14 H14 120 . .
C13 C14 H14 120 . .
C14 C15 C16 120.0(7) . .
C14 C15 H15 120 . .
C16 C15 H15 120 . .
N2 C16 C15 119.4(6) . .
N2 C16 C17 115.4(5) . .
C15 C16 C17 125.3(6) . .
C18 C17 C22 120.0(7) . .
C18 C17 C16 124.4(6) . .
C22 C17 C16 115.6(5) . .
C19 C18 C17 121.0(7) . .
C19 C18 H18 119.5 . .
C17 C18 H18 119.5 . .
C18 C19 C20 120.3(7) . .
C18 C19 H19 119.9 . .
C20 C19 H19 119.9 . .
C19 C20 C21 118.5(7) . .
C19 C20 H20 120.7 . .
C21 C20 H20 120.7 . .
C22 C21 C20 122.8(7) . .
C22 C21 H21 118.6 . .
C20 C21 H21 118.6 . .
C21 C22 C17 117.3(5) . .
C21 C22 Ir1 129.3(5) . .
C17 C22 Ir1 113.4(4) . .
N3 C23 C24 172.7(5) . 2_767
C23 C24 Ir1 108.5(3) 2_767 .
C23 C24 H24A 115(3) 2_767 .
Ir1 C24 H24A 115(3) . .
C23 C24 H24B 110(5) 2_767 .
Ir1 C24 H24B 111(5) . .
H24A C24 H24B 98(6) . .
C1 N1 C5 118.7(5) . .
C1 N1 Ir1 125.5(4) . .
C5 N1 Ir1 115.7(4) . .
C12 N2 C16 119.4(5) . .
C12 N2 Ir1 125.5(4) . .
C16 N2 Ir1 115.0(4) . .
C23 N3 Ir1 167.9(4) . .
Cl1 C25 Cl2 111.0(7) . .
Cl1 C25 H25A 109.4 . .
Cl2 C25 H25A 109.4 . .
Cl1 C25 H25B 109.4 . .
Cl2 C25 H25B 109.4 . .
H25A C25 H25B 108 . .

loop_
_geom_bond_atom_site_label_1
_geom_bond_atom_site_label_2
_geom_bond_distance
_geom_bond_site_symmetry_2
Ir1 C11 2.003(5) .
Ir1 N1 2.031(4) .
Ir1 C22 2.049(5) .
Ir1 N2 2.057(5) .
Ir1 N3 2.123(4) .
Ir1 C24 2.221(5) .
C1 N1 1.347(7) .
C1 C2 1.365(8) .
C1 H1 0.95 .
C2 C3 1.371(9) .
C2 H2 0.95 .
C3 C4 1.373(9) .
C3 H3 0.95 .
C4 C5 1.399(8) .
C4 H4 0.95 .
C5 N1 1.375(7) .
C5 C6 1.458(8) .
C6 C7 1.388(8) .
C6 C11 1.425(7) .
C7 C8 1.371(9) .
C7 H7 0.95 .
C8 C9 1.396(9) .
C8 H8 0.95 .
C9 C10 1.388(8) .
C9 H9 0.95 .
C10 C11 1.397(7) .
C10 H10 0.95 .
C12 N2 1.343(8) .
C12 C13 1.374(9) .
C12 H12 0.95 .
C13 C14 1.384(13) .
C13 H13 0.95 .
C14 C15 1.368(12) .
C14 H14 0.95 .
C15 C16 1.406(9) .
C15 H15 0.95 .
C16 N2 1.369(8) .
C16 C17 1.453(9) .
C17 C18 1.401(9) .
C17 C22 1.416(9) .
C18 C19 1.361(12) .
C18 H18 0.95 .
C19 C20 1.392(12) .
C19 H19 0.95 .
C20 C21 1.402(9) .
C20 H20 0.95 .
C21 C22 1.374(8) .
C21 H21 0.95 .
C23 N3 1.145(7) .
C23 C24 1.428(7) 2_767
C24 C23 1.428(7) 2_767
C24 H24A 1.08(6) .
C24 H24B 0.85(7) .
C25 Cl1 1.633(15) .
C25 Cl2 1.844(15) .
C25 H25A 0.99 .
C25 H25B 0.99 .
